data_4134789
loop_
_publ_author_name
'Liu, Wenqi'
'Lin, Chenjian'
'Weber, Jacob Andrew'
'Stern, Charlotte L.'
'Young, Ryan M.'
'Wasielewski, Michael R.'
'Stoddart, J. Fraser'

_publ_section_title
;
 Cyclophane-Sustained Ultrastable Porphyrins.
;
_journal_name_full 'Journal of the American Chemical Society'
_journal_paper_doi 10.1021/jacs.0c02311
_journal_year 2020
_chemical_formula_moiety 'C96 H76 N8, C32 H20 N4 Zn, 8(F6 P), 4(C3 H6 O)'
_chemical_formula_sum 'C140 H120 F48 N12 O4 P8 Zn'
_chemical_formula_weight 3259.60
_space_group_crystal_system triclinic
_space_group_IT_number 2
_space_group_name_Hall '-P 1'
_space_group_name_H-M_alt 'P -1'
_atom_sites_solution_hydrogens geom
_atom_sites_solution_primary dual
_audit_creation_date 2019-09-20
_audit_creation_method
;
Olex2 1.2
(compiled 2018.05.29 svn.r3508 for OlexSys, GUI svn.r5506)
;
_cell_angle_alpha 108.894(8)
_cell_angle_beta 106.654(8)
_cell_angle_gamma 102.130(8)
_cell_formula_units_Z 1
_cell_length_a 14.6658(16)
_cell_length_b 17.540(2)
_cell_length_c 19.0390(19)
_cell_measurement_reflns_used 8249
_cell_measurement_temperature 299(2)
_cell_measurement_theta_max 58.915
_cell_measurement_theta_min 2.825
_cell_volume 4184.0(9)
_computing_cell_refinement 'SAINT V8.34A (Bruker, 2017)'
_computing_data_collection 'APEX2 V2017.3 (Bruker, 2017)'
_computing_data_reduction 'Bruker SAINT'
_computing_molecular_graphics 'Olex2 (Dolomanov et al., 2009)'
_computing_publication_material 'Olex2 (Dolomanov et al., 2009)'
_computing_structure_refinement 'XL (Sheldrick, 2008)'
_computing_structure_solution 'ShelXT (Sheldrick, 2015)'
_diffrn_ambient_temperature 298.97
_diffrn_detector_area_resol_mean 8
_diffrn_measured_fraction_theta_full 0.929
_diffrn_measured_fraction_theta_max 0.929
_diffrn_measurement_device_type 'Bruker Kappa APEX CCD area detector'
_diffrn_measurement_method '\w and \f scans'
_diffrn_radiation_monochromator 'MX optics'
_diffrn_radiation_type CuK\a
_diffrn_radiation_wavelength 1.54178
_diffrn_reflns_av_R_equivalents 0.0678
_diffrn_reflns_av_unetI/netI 0.1044
_diffrn_reflns_Laue_measured_fraction_full 0.929
_diffrn_reflns_Laue_measured_fraction_max 0.929
_diffrn_reflns_limit_h_max 16
_diffrn_reflns_limit_h_min -16
_diffrn_reflns_limit_k_max 19
_diffrn_reflns_limit_k_min -19
_diffrn_reflns_limit_l_max 11
_diffrn_reflns_limit_l_min -21
_diffrn_reflns_number 18658
_diffrn_reflns_point_group_measured_fraction_full 0.929
_diffrn_reflns_point_group_measured_fraction_max 0.929
_diffrn_reflns_theta_full 59.384
_diffrn_reflns_theta_max 59.384
_diffrn_reflns_theta_min 2.656
_diffrn_source microsource
_exptl_absorpt_coefficient_mu 1.845
_exptl_absorpt_correction_T_max 0.7516
_exptl_absorpt_correction_T_min 0.4206
_exptl_absorpt_correction_type multi-scan
_exptl_absorpt_process_details
'SADABS-2016/2 (Bruker,2016/2) was used for absorption correction. wR2(int) was 0.1122 before and 0.0597 after correction. The Ratio of minimum to maximum transmission is 0.6972. The \l/2 correction factor is Not present.'
_exptl_crystal_colour red
_exptl_crystal_colour_primary red
_exptl_crystal_density_diffrn 1.294
_exptl_crystal_description plate
_exptl_crystal_F_000 1658
_exptl_crystal_recrystallization_method 'The material was recrystallised from --- by as supplied'
_exptl_crystal_size_max 0.426
_exptl_crystal_size_mid 0.152
_exptl_crystal_size_min 0.016
_refine_diff_density_max 0.961
_refine_diff_density_min -0.774
_refine_diff_density_rms 0.096
_refine_ls_extinction_method none
_refine_ls_goodness_of_fit_ref 1.071
_refine_ls_hydrogen_treatment constr
_refine_ls_matrix_type full
_refine_ls_number_parameters 1011
_refine_ls_number_reflns 11339
_refine_ls_number_restraints 102
_refine_ls_restrained_S_all 1.077
_refine_ls_R_factor_all 0.1265
_refine_ls_R_factor_gt 0.0928
_refine_ls_shift/su_max 0.000
_refine_ls_shift/su_mean 0.000
_refine_ls_structure_factor_coef Fsqd
_refine_ls_weighting_details 'w=1/[\s^2^(Fo^2^)+(0.1557P)^2^+4.3299P] where P=(Fo^2^+2Fc^2^)/3'
_refine_ls_weighting_scheme calc
_refine_ls_wR_factor_gt 0.2544
_refine_ls_wR_factor_ref 0.2863
_reflns_Friedel_coverage 0.000
_reflns_number_gt 7410
_reflns_number_total 11339
_reflns_threshold_expression 'I > 2\s(I)'
_cod_data_source_file ja0c02311_si_003.cif
_cod_data_source_block cx1631
_cod_database_code 4134789
_shelx_shelxl_version_number 2017/1
_shelx_space_group_comment
;
The symmetry employed for this shelxl refinement is uniquely defined
by the following loop, which should always be used as a source of
symmetry information in preference to the above space-group names.
They are only intended as comments.
;
_shelx_estimated_absorpt_t_max 0.971
_shelx_estimated_absorpt_t_min 0.507
_olex2_refinement_description
;
1. Fixed Uiso
 At 1.2 times of:
  All C(H) groups, All C(H,H) groups
 At 1.5 times of:
  All C(H,H,H) groups
2. Restrained distances
 F22A-F21A \\sim F22A-F23A \\sim F21A-F24A \\sim F24A-F23A
 with sigma of 0.02
 F24-F21 \\sim F24-F23 \\sim F21-F22 \\sim F23-F22
 with sigma of 0.02
 P4A-F20 \\sim P4A-F19 \\sim P4A-F22A \\sim P4A-F21A \\sim P4A-F24A \\sim
P4A-F23A
 with sigma of 0.01
 P4-F20 \\sim P4-F19 \\sim P4-F24 \\sim P4-F21 \\sim P4-F23 \\sim P4-F22
 with sigma of 0.01
3. Rigid body (RIGU) restrains
 P4, P4A, F21, F21A, F22, F22A, F23, F23A, F24, F24A
 with sigma for 1-2 distances of 0.001 and sigma for 1-3 distances of 0.001
4. Others
 Sof(P4A)=Sof(F21A)=Sof(F22A)=Sof(F23A)=Sof(F24A)=1-FVAR(1)
 Sof(P4)=Sof(F21)=Sof(F22)=Sof(F23)=Sof(F24)=FVAR(1)
5.a Secondary CH2 refined with riding coordinates:
 C12(H12A,H12B), C24(H24A,H24B), C41(H41A,H41B), C44(H44A,H44B)
5.b Aromatic/amide H refined with riding coordinates:
 C2(H2), C4(H4), C6(H6), C8(H8), C9(H9), C10(H10), C11(H11), C14(H14),
 C15(H15), C17(H17), C18(H18), C20(H20), C21(H21), C22(H22), C23(H23), C26(H26),
  C27(H27), C29(H29), C32(H32), C36(H36), C37(H37), C38(H38), C39(H39),
 C40(H40), C42(H42), C43(H43), C45(H45), C46(H46), C47(H47), C48(H48), C50(H50),
  C51(H51), C55(H55), C56(H56), C58(H58), C60(H60), C61(H61), C62(H62),
 C63(H63), C64(H64)
5.c Idealised Me refined as rotating group:
 C66(H66A,H66B,H66C), C67(H67A,H67B,H67C), C69(H69A,H69B,H69C), C70(H70A,H70B,
 H70C)
;
_olex2_date_sample_data_collection 2019-09-16
_olex2_date_sample_submission 2019-09-15
_olex2_diffrn_ambient_temperature_device 'Oxford Cryosystems'
_olex2_exptl_crystal_mounting_method 'The crystal was mounted on a MITIGEN holder with Paratone oil'
_olex2_submission_original_sample_id cx1631
_olex2_submission_special_instructions 'No special instructions were received'

loop_
_space_group_symop_operation_xyz
'x, y, z'
'-x, -y, -z'

loop_
_atom_site_label
_atom_site_type_symbol
_atom_site_fract_x
_atom_site_fract_y
_atom_site_fract_z
_atom_site_U_iso_or_equiv
_atom_site_adp_type
_atom_site_occupancy
_atom_site_site_symmetry_order
_atom_site_calc_flag
_atom_site_refinement_flags_posn
_atom_site_refinement_flags_adp
_atom_site_refinement_flags_occupancy
_atom_site_disorder_assembly
_atom_site_disorder_group
N1 N 0.4708(4) 0.4231(4) 0.7601(3) 0.0413(12) Uani 1 1 d . . . . .
N2 N 0.5047(3) 0.7630(3) 0.4459(3) 0.0376(11) Uani 1 1 d . . . . .
N3 N -0.1842(4) 0.4236(4) 0.0684(3) 0.0399(12) Uani 1 1 d . . . . .
N4 N -0.2457(4) 0.0664(3) 0.3603(3) 0.0438(12) Uani 1 1 d . . . . .
C1 C 0.3508(4) 0.4550(4) 0.5454(3) 0.0333(12) Uani 1 1 d . . . . .
C2 C 0.4065(4) 0.5188(4) 0.5309(3) 0.0340(13) Uani 1 1 d . . . . .
H2 H 0.473588 0.549327 0.565220 0.041 Uiso 1 1 calc R . . . .
C3 C 0.3643(4) 0.5377(4) 0.4665(3) 0.0350(13) Uani 1 1 d . . . . .
C4 C 0.2634(4) 0.4904(4) 0.4159(3) 0.0360(13) Uani 1 1 d . . . . .
H4 H 0.234242 0.502396 0.372254 0.043 Uiso 1 1 calc R . . . .
C5 C 0.2048(4) 0.4264(4) 0.4280(3) 0.0358(13) Uani 1 1 d . . . . .
C6 C 0.2502(4) 0.4083(4) 0.4928(3) 0.0346(12) Uani 1 1 d . . . . .
H6 H 0.213210 0.364590 0.501275 0.042 Uiso 1 1 calc R . . . .
C7 C 0.3957(4) 0.4428(4) 0.6199(3) 0.0357(13) Uani 1 1 d . . . . .
C8 C 0.3594(4) 0.3642(4) 0.6233(3) 0.0377(13) Uani 1 1 d . . . . .
H8 H 0.309794 0.318134 0.578134 0.045 Uiso 1 1 calc R . . . .
C9 C 0.3983(5) 0.3558(4) 0.6951(4) 0.0434(14) Uani 1 1 d . . . . .
H9 H 0.374625 0.304062 0.698424 0.052 Uiso 1 1 calc R . . . .
C10 C 0.5086(4) 0.4981(5) 0.7577(4) 0.0417(15) Uani 1 1 d . . . . .
H10 H 0.559754 0.542674 0.803120 0.050 Uiso 1 1 calc R . . . .
C11 C 0.4716(4) 0.5093(4) 0.6877(3) 0.0400(14) Uani 1 1 d . . . . .
H11 H 0.497663 0.561587 0.686055 0.048 Uiso 1 1 calc R . . . .
C12 C 0.5030(4) 0.4167(5) 0.8397(3) 0.0429(15) Uani 1 1 d . . . . .
H12A H 0.573840 0.450052 0.871120 0.052 Uiso 1 1 calc R . . . .
H12B H 0.493758 0.357641 0.831582 0.052 Uiso 1 1 calc R . . . .
C13 C 0.4386(4) 0.4508(5) 0.8837(3) 0.0430(16) Uani 1 1 d . . . . .
C14 C 0.3541(5) 0.3942(5) 0.8796(4) 0.0453(15) Uani 1 1 d . . . . .
H14 H 0.338781 0.335613 0.852747 0.054 Uiso 1 1 calc R . . . .
C15 C 0.2917(5) 0.4256(5) 0.9160(4) 0.0505(17) Uani 1 1 d . . . . .
H15 H 0.234363 0.387902 0.913153 0.061 Uiso 1 1 calc R . . . .
C16 C 0.3149(4) 0.5116(5) 0.9558(3) 0.0405(14) Uani 1 1 d . . . . .
C17 C 0.4013(5) 0.5692(4) 0.9623(3) 0.0411(14) Uani 1 1 d . . . . .
H17 H 0.417730 0.627811 0.990115 0.049 Uiso 1 1 calc R . . . .
C18 C 0.4631(4) 0.5359(5) 0.9254(3) 0.0443(15) Uani 1 1 d . . . . .
H18 H 0.521892 0.573020 0.929693 0.053 Uiso 1 1 calc R . . . .
C19 C 0.4200(4) 0.6116(4) 0.4563(3) 0.0369(13) Uani 1 1 d . . . . .
C20 C 0.5038(4) 0.6757(4) 0.5186(3) 0.0402(14) Uani 1 1 d . . . . .
H20 H 0.533421 0.668512 0.565161 0.048 Uiso 1 1 calc R . . . .
C21 C 0.5435(4) 0.7499(4) 0.5122(4) 0.0430(15) Uani 1 1 d . . . . .
H21 H 0.599367 0.792742 0.555241 0.052 Uiso 1 1 calc R . . . .
C22 C 0.4279(4) 0.6979(4) 0.3816(3) 0.0386(14) Uani 1 1 d . . . . .
H22 H 0.403622 0.705027 0.334168 0.046 Uiso 1 1 calc R . . . .
C23 C 0.3844(4) 0.6217(4) 0.3838(3) 0.0357(13) Uani 1 1 d . . . . .
H23 H 0.332609 0.577620 0.338499 0.043 Uiso 1 1 calc R . . . .
C24 C 0.5314(5) 0.8505(4) 0.4492(4) 0.0397(13) Uani 1 1 d . . . . .
H24A H 0.511035 0.848569 0.395295 0.048 Uiso 1 1 calc R . . . .
H24B H 0.603728 0.879534 0.476676 0.048 Uiso 1 1 calc R . . . .
C25 C 0.4767(4) 0.8963(4) 0.4940(3) 0.0354(12) Uani 1 1 d . . . . .
C26 C 0.5212(4) 0.9389(4) 0.5759(3) 0.0399(13) Uani 1 1 d . . . . .
H26 H 0.587420 0.943844 0.602880 0.048 Uiso 1 1 calc R . . . .
C27 C 0.4668(5) 0.9752(4) 0.6192(4) 0.0438(14) Uani 1 1 d . . . . .
H27 H 0.497134 1.004886 0.674823 0.053 Uiso 1 1 calc R . . . .
C28 C 0.3684(4) 0.9667(4) 0.5791(4) 0.0401(13) Uani 1 1 d . . . . .
C29 C 0.3245(5) 0.9266(4) 0.4971(4) 0.0447(14) Uani 1 1 d . . . . .
H29 H 0.259379 0.924339 0.470212 0.054 Uiso 1 1 calc R . . . .
C30 C -0.0478(4) 0.3524(4) 0.2542(3) 0.0362(13) Uani 1 1 d . . . . .
C31 C -0.0669(4) 0.2691(4) 0.3307(3) 0.0351(13) Uani 1 1 d . . . . .
C32 C -0.1058(4) 0.2898(4) 0.2664(3) 0.0382(14) Uani 1 1 d . . . . .
H32 H -0.172593 0.260470 0.230898 0.046 Uiso 1 1 calc R . . . .
C33 C 0.0957(4) 0.3783(4) 0.3724(3) 0.0362(13) Uani 1 1 d . . . . .
C34 C -0.0916(4) 0.3765(4) 0.1869(3) 0.0371(13) Uani 1 1 d . . . . .
C35 C -0.1295(4) 0.1989(4) 0.3416(3) 0.0390(14) Uani 1 1 d . . . . .
C36 C -0.0560(4) 0.4584(4) 0.1937(3) 0.0400(14) Uani 1 1 d . . . . .
H36 H -0.000057 0.498227 0.238745 0.048 Uiso 1 1 calc R . . . .
C37 C 0.3778(5) 0.8888(4) 0.4534(4) 0.0410(13) Uani 1 1 d . . . . .
H37 H 0.347089 0.859016 0.397805 0.049 Uiso 1 1 calc R . . . .
C38 C 0.0524(4) 0.3963(4) 0.3068(3) 0.0361(13) Uani 1 1 d . . . . .
H38 H 0.091515 0.438614 0.297963 0.043 Uiso 1 1 calc R . . . .
C39 C 0.0341(4) 0.3140(4) 0.3831(3) 0.0366(13) Uani 1 1 d . . . . .
H39 H 0.060913 0.300666 0.426384 0.044 Uiso 1 1 calc R . . . .
C40 C -0.2169(5) 0.3441(5) 0.0589(3) 0.0443(15) Uani 1 1 d . . . . .
H40 H -0.271634 0.305093 0.012477 0.053 Uiso 1 1 calc R . . . .
C41 C 0.3107(5) 1.0047(4) 0.6287(4) 0.0467(15) Uani 1 1 d . . . . .
H41A H 0.357801 1.048667 0.680697 0.056 Uiso 1 1 calc R . . . .
H41B H 0.268649 1.030357 0.601270 0.056 Uiso 1 1 calc R . . . .
C42 C -0.1023(4) 0.4826(5) 0.1343(4) 0.0428(14) Uani 1 1 d . . . . .
H42 H -0.077959 0.538272 0.139190 0.051 Uiso 1 1 calc R . . . .
C43 C -0.1725(4) 0.3165(5) 0.1161(4) 0.0455(15) Uani 1 1 d . . . . .
H43 H -0.195655 0.259472 0.107923 0.055 Uiso 1 1 calc R . . . .
C44 C -0.2411(4) 0.4544(4) 0.0110(3) 0.0391(13) Uani 1 1 d . . . . .
H44A H -0.277628 0.407824 -0.041825 0.047 Uiso 1 1 calc R . . . .
H44B H -0.194947 0.499352 0.006470 0.047 Uiso 1 1 calc R . . . .
C45 C -0.2891(5) 0.0959(5) 0.3073(4) 0.063(2) Uani 1 1 d . . . . .
H45 H -0.358014 0.070949 0.276533 0.075 Uiso 1 1 calc R . . . .
C46 C -0.2338(5) 0.1620(5) 0.2978(4) 0.0569(18) Uani 1 1 d . . . . .
H46 H -0.265606 0.182657 0.261983 0.068 Uiso 1 1 calc R . . . .
C47 C -0.1472(5) 0.1013(5) 0.4045(5) 0.0563(18) Uani 1 1 d . . . . .
H47 H -0.117640 0.080669 0.441282 0.068 Uiso 1 1 calc R . . . .
C48 C -0.0893(5) 0.1670(5) 0.3962(4) 0.0539(18) Uani 1 1 d . . . . .
H48 H -0.020792 0.191126 0.428309 0.065 Uiso 1 1 calc R . . . .
Zn1 Zn 0.000000 0.500000 0.500000 0.0561(4) Uani 1 2 d S T P . .
N5 N 0.1248(4) 0.5975(4) 0.5190(4) 0.0572(16) Uani 1 1 d . . . . .
N6 N -0.0829(4) 0.5249(4) 0.4087(4) 0.0619(17) Uani 1 1 d . . . . .
C49 C 0.2162(5) 0.6220(5) 0.5776(4) 0.0551(18) Uani 1 1 d . . . . .
C50 C 0.2845(6) 0.6919(6) 0.5733(5) 0.066(2) Uani 1 1 d . . . . .
H50 H 0.351970 0.721183 0.607135 0.080 Uiso 1 1 calc R . . . .
C51 C 0.2317(6) 0.7064(5) 0.5109(5) 0.064(2) Uani 1 1 d . . . . .
H51 H 0.255409 0.747138 0.493176 0.076 Uiso 1 1 calc R . . . .
C52 C 0.1282(5) 0.6440(5) 0.4764(4) 0.058(2) Uani 1 1 d . . . . .
C53 C 0.0493(5) 0.6415(5) 0.4131(4) 0.0581(19) Uani 1 1 d . . . . .
C54 C -0.0501(5) 0.5863(5) 0.3822(4) 0.0560(18) Uani 1 1 d . . . . .
C55 C -0.1351(6) 0.5793(6) 0.3156(5) 0.063(2) Uani 1 1 d . . . . .
H55 H -0.134933 0.614283 0.287849 0.076 Uiso 1 1 calc R . . . .
C56 C -0.2141(5) 0.5131(5) 0.3011(5) 0.061(2) Uani 1 1 d . . . . .
H56 H -0.277633 0.493040 0.260382 0.073 Uiso 1 1 calc R . . . .
C57 C -0.1834(5) 0.4789(5) 0.3595(4) 0.0555(19) Uani 1 1 d . . . . .
C58 C -0.2430(5) 0.4113(5) 0.3655(4) 0.059(2) Uani 1 1 d . . . . .
H58 H -0.308679 0.384984 0.327209 0.070 Uiso 1 1 calc R . . . .
C59 C 0.0710(5) 0.7006(6) 0.3738(4) 0.066(2) Uani 1 1 d . . . . .
C60 C 0.1317(6) 0.6888(6) 0.3279(4) 0.070(2) Uani 1 1 d . . . . .
H60 H 0.158442 0.644626 0.323208 0.084 Uiso 1 1 calc R . . . .
C61 C 0.1515(7) 0.7406(7) 0.2909(5) 0.077(3) Uani 1 1 d . . . . .
H61 H 0.192003 0.731724 0.261385 0.092 Uiso 1 1 calc R . . . .
C62 C 0.1121(8) 0.8070(8) 0.2963(6) 0.097(3) Uani 1 1 d . . . . .
H62 H 0.125389 0.841832 0.270104 0.117 Uiso 1 1 calc R . . . .
C63 C 0.0523(8) 0.8207(8) 0.3417(6) 0.093(3) Uani 1 1 d . . . . .
H63 H 0.026655 0.865455 0.346524 0.111 Uiso 1 1 calc R . . . .
C64 C 0.0318(7) 0.7680(6) 0.3789(5) 0.073(2) Uani 1 1 d . . . . .
H64 H -0.008992 0.776880 0.408112 0.087 Uiso 1 1 calc R . . . .
P1 P 0.40291(14) 0.79148(12) 0.19130(9) 0.0518(5) Uani 1 1 d . . . . .
F1 F 0.4325(3) 0.7404(3) 0.1196(2) 0.0602(10) Uani 1 1 d . . . . .
F2 F 0.3751(4) 0.8422(3) 0.2638(2) 0.0676(11) Uani 1 1 d . . . . .
F3 F 0.4702(4) 0.8799(3) 0.1983(2) 0.0683(12) Uani 1 1 d . . . . .
F4 F 0.3065(4) 0.7922(4) 0.1289(3) 0.0878(16) Uani 1 1 d . . . . .
F5 F 0.3403(5) 0.7024(3) 0.1861(3) 0.0945(17) Uani 1 1 d . . . . .
F6 F 0.5012(4) 0.7896(4) 0.2556(2) 0.0810(14) Uani 1 1 d . . . . .
P2 P 0.20189(12) 0.45379(12) 0.15900(9) 0.0460(4) Uani 1 1 d . . . . .
F7 F 0.2366(4) 0.3999(4) 0.0928(3) 0.0799(14) Uani 1 1 d . . . . .
F8 F 0.1684(3) 0.5085(2) 0.22704(19) 0.0458(8) Uani 1 1 d . . . . .
F9 F 0.2950(3) 0.5387(3) 0.1861(3) 0.0596(10) Uani 1 1 d . . . . .
F10 F 0.1327(3) 0.4785(4) 0.0960(2) 0.0749(14) Uani 1 1 d . . . . .
F11 F 0.1106(3) 0.3712(3) 0.1359(2) 0.0656(11) Uani 1 1 d . . . . .
F12 F 0.2716(3) 0.4294(3) 0.2246(2) 0.0576(10) Uani 1 1 d . . . . .
P3 P 0.44336(17) 0.75733(18) 0.87509(14) 0.0781(7) Uani 1 1 d . . . . .
F13 F 0.4496(6) 0.7430(6) 0.7896(4) 0.155(4) Uani 1 1 d . . . . .
F14 F 0.4373(5) 0.7714(5) 0.9586(3) 0.106(2) Uani 1 1 d . . . . .
F15 F 0.5374(4) 0.8415(4) 0.9142(3) 0.0879(15) Uani 1 1 d . . . . .
F16 F 0.3683(5) 0.8078(6) 0.8605(6) 0.134(3) Uani 1 1 d . . . . .
F17 F 0.3498(5) 0.6715(5) 0.8355(4) 0.130(3) Uani 1 1 d . . . . .
F18 F 0.5181(7) 0.7077(5) 0.8917(8) 0.167(4) Uani 1 1 d . . . . .
P4 P 0.1662(4) 0.1125(3) 0.4807(3) 0.072(2) Uani 0.505(10) 1 d D U . A 1
P4A P 0.1548(4) 0.1221(4) 0.4887(4) 0.095(3) Uani 0.495(10) 1 d D U . A 2
F19 F 0.0664(4) 0.0706(5) 0.4012(4) 0.119(2) Uani 1 1 d D . . . .
F20 F 0.2564(3) 0.1618(3) 0.5675(3) 0.0911(17) Uani 1 1 d D . . . .
F21 F 0.0810(7) 0.1284(8) 0.5152(7) 0.091(3) Uani 0.505(10) 1 d D U . A 1
F21A F 0.1393(6) 0.2116(6) 0.5255(7) 0.085(3) Uani 0.495(10) 1 d D U . A 2
F22 F 0.1697(8) 0.1945(6) 0.4596(7) 0.090(3) Uani 0.505(10) 1 d D U . A 1
F22A F 0.2353(7) 0.1681(7) 0.4619(7) 0.089(3) Uani 0.495(10) 1 d D U . A 2
F23 F 0.2283(7) 0.0848(7) 0.4258(7) 0.091(3) Uani 0.505(10) 1 d D U . A 1
F23A F 0.1968(9) 0.0452(7) 0.4741(8) 0.103(4) Uani 0.495(10) 1 d D U . A 2
F24 F 0.1427(8) 0.0208(5) 0.4840(7) 0.079(3) Uani 0.505(10) 1 d D U . A 1
F24A F 0.1007(10) 0.0896(8) 0.5395(10) 0.121(5) Uani 0.495(10) 1 d D U . A 2
O1 O 0.3758(5) 0.3236(5) 0.3108(4) 0.103(2) Uani 1 1 d . . . . .
C65 C 0.2979(8) 0.2714(7) 0.2567(6) 0.087(3) Uani 1 1 d . . . . .
C66 C 0.2838(9) 0.2369(8) 0.1665(7) 0.104(3) Uani 1 1 d . . . . .
H66A H 0.228128 0.248928 0.136462 0.156 Uiso 1 1 calc GR . . . .
H66B H 0.270276 0.176220 0.145954 0.156 Uiso 1 1 calc GR . . . .
H66C H 0.344212 0.264167 0.161639 0.156 Uiso 1 1 calc GR . . . .
C67 C 0.2041(10) 0.2415(10) 0.2673(10) 0.133(5) Uani 1 1 d . . . . .
H67A H 0.217708 0.258271 0.323528 0.199 Uiso 1 1 calc GR . . . .
H67B H 0.176142 0.180317 0.239957 0.199 Uiso 1 1 calc GR . . . .
H67C H 0.156774 0.266216 0.245352 0.199 Uiso 1 1 calc GR . . . .
O2 O -0.0604(4) 0.6618(4) 0.1094(3) 0.0666(14) Uani 1 1 d . . . . .
C68 C -0.0054(6) 0.6892(6) 0.0808(4) 0.065(2) Uani 1 1 d . . . . .
C69 C 0.0653(7) 0.6454(10) 0.0598(7) 0.126(5) Uani 1 1 d . . . . .
H69A H 0.132278 0.676916 0.099889 0.189 Uiso 1 1 calc GR . . . .
H69B H 0.064658 0.642115 0.008388 0.189 Uiso 1 1 calc GR . . . .
H69C H 0.044712 0.588693 0.057713 0.189 Uiso 1 1 calc GR . . . .
C70 C -0.0033(15) 0.7659(9) 0.0652(8) 0.141(6) Uani 1 1 d . . . . .
H70A H -0.053356 0.750508 0.013123 0.212 Uiso 1 1 calc GR . . . .
H70B H 0.062287 0.791855 0.066908 0.212 Uiso 1 1 calc GR . . . .
H70C H -0.017363 0.805751 0.105451 0.212 Uiso 1 1 calc GR . . . .

loop_
_atom_site_aniso_label
_atom_site_aniso_U_11
_atom_site_aniso_U_22
_atom_site_aniso_U_33
_atom_site_aniso_U_23
_atom_site_aniso_U_13
_atom_site_aniso_U_12
N1 0.031(2) 0.072(4) 0.029(2) 0.025(3) 0.012(2) 0.028(3)
N2 0.031(2) 0.057(3) 0.030(2) 0.021(2) 0.013(2) 0.020(2)
N3 0.033(2) 0.068(4) 0.024(2) 0.020(2) 0.011(2) 0.026(2)
N4 0.038(3) 0.056(3) 0.039(3) 0.019(3) 0.019(2) 0.013(2)
C1 0.026(3) 0.057(3) 0.026(3) 0.020(3) 0.010(2) 0.024(3)
C2 0.022(2) 0.056(4) 0.027(3) 0.018(3) 0.008(2) 0.020(2)
C3 0.025(3) 0.056(4) 0.023(3) 0.014(3) 0.007(2) 0.019(3)
C4 0.028(3) 0.058(4) 0.025(3) 0.018(3) 0.006(2) 0.023(3)
C5 0.029(3) 0.061(4) 0.029(3) 0.024(3) 0.013(2) 0.025(3)
C6 0.027(3) 0.054(3) 0.029(3) 0.019(3) 0.011(2) 0.022(3)
C7 0.026(3) 0.058(4) 0.028(3) 0.016(3) 0.014(2) 0.022(3)
C8 0.038(3) 0.054(4) 0.028(3) 0.017(3) 0.013(2) 0.026(3)
C9 0.046(3) 0.063(4) 0.035(3) 0.025(3) 0.019(3) 0.031(3)
C10 0.024(3) 0.070(4) 0.032(3) 0.021(3) 0.010(2) 0.019(3)
C11 0.030(3) 0.067(4) 0.030(3) 0.026(3) 0.012(2) 0.020(3)
C12 0.038(3) 0.080(4) 0.026(3) 0.030(3) 0.010(2) 0.036(3)
C13 0.041(3) 0.088(5) 0.019(3) 0.035(3) 0.010(2) 0.039(3)
C14 0.044(3) 0.069(4) 0.035(3) 0.028(3) 0.013(3) 0.033(3)
C15 0.037(3) 0.090(6) 0.039(3) 0.038(4) 0.014(3) 0.029(3)
C16 0.035(3) 0.074(5) 0.024(3) 0.028(3) 0.008(2) 0.032(3)
C17 0.045(3) 0.069(4) 0.030(3) 0.032(3) 0.018(3) 0.034(3)
C18 0.036(3) 0.081(5) 0.025(3) 0.031(3) 0.008(2) 0.026(3)
C19 0.030(3) 0.057(4) 0.033(3) 0.022(3) 0.014(2) 0.025(3)
C20 0.035(3) 0.059(4) 0.028(3) 0.020(3) 0.008(2) 0.018(3)
C21 0.030(3) 0.064(4) 0.034(3) 0.018(3) 0.010(2) 0.019(3)
C22 0.032(3) 0.066(4) 0.026(3) 0.025(3) 0.011(2) 0.025(3)
C23 0.028(3) 0.054(4) 0.021(3) 0.013(3) 0.005(2) 0.016(3)
C24 0.041(3) 0.053(4) 0.038(3) 0.025(3) 0.021(3) 0.023(3)
C25 0.036(3) 0.035(3) 0.040(3) 0.021(3) 0.015(2) 0.010(2)
C26 0.034(3) 0.047(3) 0.033(3) 0.013(3) 0.007(2) 0.018(3)
C27 0.040(3) 0.055(4) 0.035(3) 0.021(3) 0.014(3) 0.013(3)
C28 0.035(3) 0.043(3) 0.044(3) 0.018(3) 0.019(3) 0.010(3)
C29 0.040(3) 0.059(4) 0.043(3) 0.024(3) 0.022(3) 0.020(3)
C30 0.025(3) 0.060(4) 0.024(3) 0.016(3) 0.008(2) 0.019(3)
C31 0.025(3) 0.051(3) 0.027(3) 0.015(3) 0.008(2) 0.014(2)
C32 0.024(3) 0.065(4) 0.028(3) 0.020(3) 0.009(2) 0.018(3)
C33 0.034(3) 0.060(4) 0.023(3) 0.018(3) 0.012(2) 0.028(3)
C34 0.035(3) 0.064(4) 0.030(3) 0.027(3) 0.017(2) 0.030(3)
C35 0.034(3) 0.059(4) 0.028(3) 0.017(3) 0.016(2) 0.019(3)
C36 0.033(3) 0.065(4) 0.024(3) 0.015(3) 0.009(2) 0.026(3)
C37 0.042(3) 0.049(3) 0.036(3) 0.019(3) 0.016(3) 0.018(3)
C38 0.030(3) 0.053(3) 0.033(3) 0.024(3) 0.012(2) 0.018(3)
C39 0.031(3) 0.056(4) 0.022(2) 0.020(3) 0.006(2) 0.014(3)
C40 0.041(3) 0.063(4) 0.024(3) 0.015(3) 0.007(3) 0.019(3)
C41 0.053(4) 0.044(3) 0.052(4) 0.019(3) 0.030(3) 0.022(3)
C42 0.037(3) 0.070(4) 0.036(3) 0.028(3) 0.018(3) 0.031(3)
C43 0.033(3) 0.072(4) 0.030(3) 0.023(3) 0.006(3) 0.021(3)
C44 0.038(3) 0.061(4) 0.027(3) 0.023(3) 0.012(2) 0.025(3)
C45 0.038(4) 0.087(5) 0.047(4) 0.030(4) 0.008(3) -0.001(4)
C46 0.040(3) 0.087(5) 0.045(4) 0.041(4) 0.010(3) 0.012(3)
C47 0.045(4) 0.088(5) 0.063(4) 0.052(4) 0.026(3) 0.033(4)
C48 0.028(3) 0.088(5) 0.058(4) 0.048(4) 0.013(3) 0.022(3)
Zn1 0.0369(6) 0.0692(8) 0.0497(7) 0.0049(6) 0.0192(5) 0.0213(6)
N5 0.044(3) 0.066(4) 0.049(3) 0.001(3) 0.022(3) 0.024(3)
N6 0.037(3) 0.082(4) 0.060(3) 0.010(3) 0.026(3) 0.025(3)
C49 0.052(4) 0.058(4) 0.050(4) 0.007(3) 0.025(3) 0.025(3)
C50 0.046(4) 0.081(5) 0.054(4) 0.001(4) 0.021(3) 0.027(4)
C51 0.059(4) 0.067(5) 0.052(4) 0.003(4) 0.024(4) 0.026(4)
C52 0.046(4) 0.071(5) 0.047(4) 0.004(4) 0.023(3) 0.028(3)
C53 0.040(4) 0.076(5) 0.049(4) 0.007(4) 0.025(3) 0.023(3)
C54 0.049(4) 0.063(4) 0.054(4) 0.008(4) 0.031(3) 0.025(3)
C55 0.051(4) 0.087(5) 0.055(4) 0.019(4) 0.027(3) 0.036(4)
C56 0.035(3) 0.078(5) 0.053(4) 0.004(4) 0.019(3) 0.018(3)
C57 0.029(3) 0.076(5) 0.046(4) 0.004(4) 0.014(3) 0.023(3)
C58 0.022(3) 0.079(5) 0.053(4) 0.001(4) 0.014(3) 0.016(3)
C59 0.044(4) 0.084(5) 0.049(4) 0.003(4) 0.014(3) 0.024(4)
C60 0.049(4) 0.093(6) 0.042(4) 0.003(4) 0.014(3) 0.019(4)
C61 0.059(5) 0.107(7) 0.052(4) 0.024(5) 0.021(4) 0.018(5)
C62 0.080(6) 0.115(9) 0.056(5) 0.033(6) -0.005(5) -0.002(6)
C63 0.081(6) 0.117(8) 0.070(6) 0.035(6) 0.020(5) 0.033(6)
C64 0.073(5) 0.071(5) 0.062(5) 0.010(4) 0.027(4) 0.025(4)
P1 0.0624(11) 0.0557(10) 0.0295(8) 0.0127(7) 0.0157(8) 0.0152(8)
F1 0.089(3) 0.053(2) 0.0342(18) 0.0096(17) 0.0232(19) 0.028(2)
F2 0.083(3) 0.060(2) 0.046(2) 0.0050(19) 0.031(2) 0.016(2)
F3 0.087(3) 0.059(2) 0.048(2) 0.0118(19) 0.032(2) 0.010(2)
F4 0.078(3) 0.112(4) 0.049(2) 0.010(3) 0.008(2) 0.044(3)
F5 0.126(5) 0.073(3) 0.080(3) 0.022(3) 0.058(3) 0.013(3)
F6 0.095(4) 0.118(4) 0.036(2) 0.034(2) 0.021(2) 0.050(3)
P2 0.0403(8) 0.0731(11) 0.0279(7) 0.0211(8) 0.0143(7) 0.0229(8)
F7 0.080(3) 0.104(4) 0.052(2) 0.012(2) 0.039(2) 0.038(3)
F8 0.0437(18) 0.069(2) 0.0351(17) 0.0252(17) 0.0190(15) 0.0282(17)
F9 0.045(2) 0.088(3) 0.065(2) 0.044(2) 0.0300(19) 0.028(2)
F10 0.058(2) 0.139(4) 0.048(2) 0.055(3) 0.022(2) 0.043(3)
F11 0.051(2) 0.072(3) 0.051(2) 0.011(2) 0.0119(18) 0.010(2)
F12 0.052(2) 0.070(2) 0.055(2) 0.029(2) 0.0146(18) 0.0288(19)
P3 0.0590(12) 0.0996(17) 0.0600(12) 0.0328(12) 0.0121(10) 0.0111(12)
F13 0.107(5) 0.205(8) 0.062(3) 0.020(4) 0.022(3) -0.053(5)
F14 0.085(4) 0.149(6) 0.067(3) 0.054(4) 0.012(3) 0.014(4)
F15 0.068(3) 0.094(4) 0.086(3) 0.046(3) 0.012(3) 0.006(3)
F16 0.077(4) 0.188(8) 0.172(7) 0.131(7) 0.028(4) 0.046(4)
F17 0.108(5) 0.134(5) 0.081(4) 0.004(4) 0.045(4) -0.033(4)
F18 0.159(8) 0.112(5) 0.297(14) 0.105(7) 0.145(9) 0.061(5)
P4 0.035(3) 0.076(3) 0.131(5) 0.058(3) 0.038(3) 0.038(3)
P4A 0.042(4) 0.107(5) 0.177(8) 0.081(5) 0.055(5) 0.052(4)
F19 0.058(3) 0.153(6) 0.167(7) 0.084(5) 0.033(4) 0.057(4)
F20 0.059(3) 0.079(3) 0.151(5) 0.061(4) 0.036(3) 0.038(2)
F21 0.057(6) 0.143(9) 0.104(7) 0.061(7) 0.036(5) 0.072(6)
F21A 0.041(5) 0.104(6) 0.108(7) 0.043(5) 0.014(4) 0.041(5)
F22 0.091(8) 0.074(5) 0.087(7) 0.040(5) 0.006(5) 0.026(5)
F22A 0.053(5) 0.123(8) 0.086(7) 0.044(6) 0.022(4) 0.027(5)
F23 0.051(5) 0.130(8) 0.110(7) 0.055(6) 0.036(5) 0.047(6)
F23A 0.086(9) 0.104(7) 0.113(9) 0.041(7) 0.014(6) 0.061(7)
F24 0.062(6) 0.059(4) 0.100(7) 0.030(5) 0.018(5) 0.016(4)
F24A 0.075(8) 0.114(9) 0.176(12) 0.063(9) 0.061(8) 0.011(6)
O1 0.080(4) 0.121(6) 0.073(4) 0.058(4) -0.015(4) -0.001(4)
C65 0.086(7) 0.087(6) 0.077(6) 0.028(5) 0.014(5) 0.041(6)
C66 0.095(8) 0.118(9) 0.094(7) 0.033(7) 0.037(6) 0.046(7)
C67 0.101(9) 0.143(12) 0.144(11) 0.023(10) 0.072(9) 0.044(8)
O2 0.051(3) 0.088(4) 0.060(3) 0.029(3) 0.025(3) 0.017(3)
C68 0.055(4) 0.077(5) 0.048(4) 0.016(4) 0.021(4) 0.011(4)
C69 0.049(5) 0.180(13) 0.090(7) -0.012(8) 0.033(5) 0.023(6)
C70 0.216(18) 0.100(9) 0.087(8) 0.034(7) 0.057(10) 0.021(10)

loop_
_atom_type_symbol
_atom_type_description
_atom_type_scat_dispersion_real
_atom_type_scat_dispersion_imag
_atom_type_scat_source
C C 0.0181 0.0091 'International Tables Vol C Tables 4.2.6.8 and 6.1.1.4'
H H 0.0000 0.0000 'International Tables Vol C Tables 4.2.6.8 and 6.1.1.4'
F F 0.0727 0.0534 'International Tables Vol C Tables 4.2.6.8 and 6.1.1.4'
N N 0.0311 0.0180 'International Tables Vol C Tables 4.2.6.8 and 6.1.1.4'
O O 0.0492 0.0322 'International Tables Vol C Tables 4.2.6.8 and 6.1.1.4'
P P 0.2955 0.4335 'International Tables Vol C Tables 4.2.6.8 and 6.1.1.4'
Zn Zn -1.5491 0.6778 'International Tables Vol C Tables 4.2.6.8 and 6.1.1.4'

loop_
_geom_angle_atom_site_label_1
_geom_angle_atom_site_label_2
_geom_angle_atom_site_label_3
_geom_angle
_geom_angle_site_symmetry_1
_geom_angle_site_symmetry_3
_geom_angle_publ_flag
C9 N1 C12 119.1(6) . . ?
C10 N1 C9 122.2(5) . . ?
C10 N1 C12 118.4(6) . . ?
C21 N2 C22 118.2(6) . . ?
C21 N2 C24 119.9(5) . . ?
C22 N2 C24 120.7(5) . . ?
C40 N3 C42 121.2(5) . . ?
C40 N3 C44 120.8(5) . . ?
C42 N3 C44 117.7(6) . . ?
C45 N4 C41 119.3(5) . 2_566 ?
C47 N4 C41 120.5(6) . 2_566 ?
C47 N4 C45 120.2(6) . . ?
C2 C1 C6 119.0(5) . . ?
C2 C1 C7 119.7(5) . . ?
C6 C1 C7 121.0(5) . . ?
C1 C2 H2 119.3 . . ?
C3 C2 C1 121.4(5) . . ?
C3 C2 H2 119.3 . . ?
C2 C3 C4 117.8(6) . . ?
C2 C3 C19 121.3(5) . . ?
C4 C3 C19 120.6(5) . . ?
C3 C4 H4 118.6 . . ?
C5 C4 C3 122.9(5) . . ?
C5 C4 H4 118.6 . . ?
C4 C5 C6 117.7(5) . . ?
C4 C5 C33 120.7(5) . . ?
C6 C5 C33 121.6(5) . . ?
C1 C6 H6 119.5 . . ?
C5 C6 C1 121.1(6) . . ?
C5 C6 H6 119.5 . . ?
C8 C7 C1 120.2(5) . . ?
C11 C7 C1 120.9(6) . . ?
C11 C7 C8 118.9(5) . . ?
C7 C8 H8 120.4 . . ?
C9 C8 C7 119.1(6) . . ?
C9 C8 H8 120.4 . . ?
N1 C9 C8 119.7(6) . . ?
N1 C9 H9 120.1 . . ?
C8 C9 H9 120.1 . . ?
N1 C10 H10 120.1 . . ?
N1 C10 C11 119.9(6) . . ?
C11 C10 H10 120.1 . . ?
C7 C11 H11 120.0 . . ?
C10 C11 C7 120.1(6) . . ?
C10 C11 H11 120.0 . . ?
N1 C12 H12A 110.1 . . ?
N1 C12 H12B 110.1 . . ?
N1 C12 C13 108.1(4) . . ?
H12A C12 H12B 108.4 . . ?
C13 C12 H12A 110.1 . . ?
C13 C12 H12B 110.1 . . ?
C14 C13 C12 119.4(7) . . ?
C18 C13 C12 120.3(6) . . ?
C18 C13 C14 120.3(6) . . ?
C13 C14 H14 120.3 . . ?
C13 C14 C15 119.5(7) . . ?
C15 C14 H14 120.3 . . ?
C14 C15 H15 120.0 . . ?
C16 C15 C14 120.1(7) . . ?
C16 C15 H15 120.0 . . ?
C15 C16 C17 121.1(6) . . ?
C15 C16 C44 119.6(6) . 2_566 ?
C17 C16 C44 119.2(6) . 2_566 ?
C16 C17 H17 121.2 . . ?
C16 C17 C18 117.7(7) . . ?
C18 C17 H17 121.2 . . ?
C13 C18 C17 121.3(6) . . ?
C13 C18 H18 119.3 . . ?
C17 C18 H18 119.3 . . ?
C20 C19 C3 121.4(5) . . ?
C20 C19 C23 117.7(6) . . ?
C23 C19 C3 120.7(5) . . ?
C19 C20 H20 119.9 . . ?
C21 C20 C19 120.2(6) . . ?
C21 C20 H20 119.9 . . ?
N2 C21 C20 122.3(6) . . ?
N2 C21 H21 118.9 . . ?
C20 C21 H21 118.9 . . ?
N2 C22 H22 118.8 . . ?
N2 C22 C23 122.4(5) . . ?
C23 C22 H22 118.8 . . ?
C19 C23 H23 120.6 . . ?
C22 C23 C19 118.7(5) . . ?
C22 C23 H23 120.6 . . ?
N2 C24 H24A 110.3 . . ?
N2 C24 H24B 110.3 . . ?
N2 C24 C25 107.0(4) . . ?
H24A C24 H24B 108.6 . . ?
C25 C24 H24A 110.3 . . ?
C25 C24 H24B 110.3 . . ?
C26 C25 C24 119.5(5) . . ?
C26 C25 C37 120.3(5) . . ?
C37 C25 C24 119.9(5) . . ?
C25 C26 H26 120.0 . . ?
C25 C26 C27 120.0(5) . . ?
C27 C26 H26 120.0 . . ?
C26 C27 H27 120.1 . . ?
C28 C27 C26 119.7(6) . . ?
C28 C27 H27 120.1 . . ?
C27 C28 C41 118.1(6) . . ?
C29 C28 C27 120.6(5) . . ?
C29 C28 C41 121.3(6) . . ?
C28 C29 H29 120.0 . . ?
C28 C29 C37 120.0(6) . . ?
C37 C29 H29 120.0 . . ?
C32 C30 C34 120.8(5) . . ?
C32 C30 C38 119.7(5) . . ?
C38 C30 C34 119.4(5) . . ?
C32 C31 C35 120.8(5) . . ?
C32 C31 C39 118.3(5) . . ?
C39 C31 C35 120.9(5) . . ?
C30 C32 C31 121.3(5) . . ?
C30 C32 H32 119.3 . . ?
C31 C32 H32 119.3 . . ?
C38 C33 C5 120.5(5) . . ?
C38 C33 C39 117.2(5) . . ?
C39 C33 C5 122.3(5) . . ?
C36 C34 C30 120.9(6) . . ?
C36 C34 C43 118.4(6) . . ?
C43 C34 C30 120.7(6) . . ?
C46 C35 C31 121.8(6) . . ?
C48 C35 C31 122.4(5) . . ?
C48 C35 C46 115.8(6) . . ?
C34 C36 H36 119.6 . . ?
C34 C36 C42 120.8(6) . . ?
C42 C36 H36 119.6 . . ?
C25 C37 C29 119.4(6) . . ?
C25 C37 H37 120.3 . . ?
C29 C37 H37 120.3 . . ?
C30 C38 C33 121.6(6) . . ?
C30 C38 H38 119.2 . . ?
C33 C38 H38 119.2 . . ?
C31 C39 H39 119.0 . . ?
C33 C39 C31 121.9(5) . . ?
C33 C39 H39 119.0 . . ?
N3 C40 H40 119.1 . . ?
N3 C40 C43 121.9(6) . . ?
C43 C40 H40 119.1 . . ?
N4 C41 C28 108.4(5) 2_566 . ?
N4 C41 H41A 110.0 2_566 . ?
N4 C41 H41B 110.0 2_566 . ?
C28 C41 H41A 110.0 . . ?
C28 C41 H41B 110.0 . . ?
H41A C41 H41B 108.4 . . ?
N3 C42 C36 119.1(6) . . ?
N3 C42 H42 120.5 . . ?
C36 C42 H42 120.5 . . ?
C34 C43 H43 120.8 . . ?
C40 C43 C34 118.5(7) . . ?
C40 C43 H43 120.8 . . ?
N3 C44 C16 107.2(4) . 2_566 ?
N3 C44 H44A 110.3 . . ?
N3 C44 H44B 110.3 . . ?
C16 C44 H44A 110.3 2_566 . ?
C16 C44 H44B 110.3 2_566 . ?
H44A C44 H44B 108.5 . . ?
N4 C45 H45 119.5 . . ?
N4 C45 C46 121.0(6) . . ?
C46 C45 H45 119.5 . . ?
C35 C46 H46 119.7 . . ?
C45 C46 C35 120.6(7) . . ?
C45 C46 H46 119.7 . . ?
N4 C47 H47 119.8 . . ?
N4 C47 C48 120.4(6) . . ?
C48 C47 H47 119.8 . . ?
C35 C48 H48 119.0 . . ?
C47 C48 C35 121.9(6) . . ?
C47 C48 H48 119.0 . . ?
N5 Zn1 N5 180.0(4) 2_566 . ?
N6 Zn1 N5 91.5(3) 2_566 . ?
N6 Zn1 N5 91.5(3) . 2_566 ?
N6 Zn1 N5 88.5(3) . . ?
N6 Zn1 N5 88.5(3) 2_566 2_566 ?
N6 Zn1 N6 180.0(3) . 2_566 ?
C49 N5 Zn1 123.7(6) . . ?
C52 N5 Zn1 126.4(5) . . ?
C52 N5 C49 109.9(6) . . ?
C54 N6 Zn1 127.7(5) . . ?
C54 N6 C57 107.6(7) . . ?
C57 N6 Zn1 124.6(6) . . ?
N5 C49 C50 108.5(7) . . ?
N5 C49 C58 127.2(7) . 2_566 ?
C58 C49 C50 124.3(7) 2_566 . ?
C49 C50 H50 126.4 . . ?
C51 C50 C49 107.2(7) . . ?
C51 C50 H50 126.4 . . ?
C50 C51 H51 127.0 . . ?
C50 C51 C52 106.0(8) . . ?
C52 C51 H51 127.0 . . ?
N5 C52 C51 108.4(7) . . ?
N5 C52 C53 128.1(7) . . ?
C53 C52 C51 123.4(8) . . ?
C52 C53 C54 124.5(8) . . ?
C52 C53 C59 118.7(7) . . ?
C54 C53 C59 116.8(7) . . ?
N6 C54 C53 124.7(7) . . ?
N6 C54 C55 108.0(6) . . ?
C53 C54 C55 127.2(8) . . ?
C54 C55 H55 126.2 . . ?
C56 C55 C54 107.7(8) . . ?
C56 C55 H55 126.2 . . ?
C55 C56 H56 125.9 . . ?
C55 C56 C57 108.1(7) . . ?
C57 C56 H56 125.9 . . ?
N6 C57 C56 108.5(7) . . ?
C58 C57 N6 125.5(8) . . ?
C58 C57 C56 125.9(6) . . ?
C49 C58 H58 116.3 2_566 . ?
C57 C58 C49 127.3(6) . 2_566 ?
C57 C58 H58 116.3 . . ?
C60 C59 C53 120.0(8) . . ?
C64 C59 C53 122.7(7) . . ?
C64 C59 C60 117.3(9) . . ?
C59 C60 H60 119.4 . . ?
C61 C60 C59 121.3(9) . . ?
C61 C60 H60 119.4 . . ?
C60 C61 H61 119.6 . . ?
C60 C61 C62 120.8(9) . . ?
C62 C61 H61 119.6 . . ?
C61 C62 H62 120.3 . . ?
C61 C62 C63 119.4(11) . . ?
C63 C62 H62 120.3 . . ?
C62 C63 H63 120.1 . . ?
C64 C63 C62 119.9(11) . . ?
C64 C63 H63 120.1 . . ?
C59 C64 H64 119.3 . . ?
C63 C64 C59 121.4(9) . . ?
C63 C64 H64 119.3 . . ?
F1 P1 F6 89.8(2) . . ?
F2 P1 F1 179.0(3) . . ?
F2 P1 F3 89.9(2) . . ?
F2 P1 F6 89.2(2) . . ?
F3 P1 F1 90.1(2) . . ?
F3 P1 F6 88.7(3) . . ?
F4 P1 F1 90.3(2) . . ?
F4 P1 F2 90.7(3) . . ?
F4 P1 F3 92.1(3) . . ?
F4 P1 F5 90.4(4) . . ?
F4 P1 F6 179.2(4) . . ?
F5 P1 F1 89.1(3) . . ?
F5 P1 F2 90.8(3) . . ?
F5 P1 F3 177.4(4) . . ?
F5 P1 F6 88.8(3) . . ?
F7 P2 F8 179.1(3) . . ?
F7 P2 F9 91.5(3) . . ?
F7 P2 F12 90.1(3) . . ?
F9 P2 F8 88.1(2) . . ?
F10 P2 F7 91.0(3) . . ?
F10 P2 F8 89.8(2) . . ?
F10 P2 F9 90.9(3) . . ?
F10 P2 F11 90.4(3) . . ?
F10 P2 F12 178.9(2) . . ?
F11 P2 F7 90.3(3) . . ?
F11 P2 F8 90.0(2) . . ?
F11 P2 F9 177.7(2) . . ?
F11 P2 F12 89.4(2) . . ?
F12 P2 F8 89.0(2) . . ?
F12 P2 F9 89.2(2) . . ?
F14 P3 F13 179.9(6) . . ?
F14 P3 F15 91.1(3) . . ?
F14 P3 F16 89.8(4) . . ?
F14 P3 F17 89.1(3) . . ?
F14 P3 F18 88.9(5) . . ?
F15 P3 F13 88.9(3) . . ?
F15 P3 F17 179.0(5) . . ?
F16 P3 F13 90.2(5) . . ?
F16 P3 F15 91.6(4) . . ?
F16 P3 F17 89.4(5) . . ?
F17 P3 F13 90.9(3) . . ?
F18 P3 F13 91.2(6) . . ?
F18 P3 F15 88.2(4) . . ?
F18 P3 F16 178.6(6) . . ?
F18 P3 F17 90.8(5) . . ?
F19 P4 F20 171.0(5) . . ?
F19 P4 F21 77.6(6) . . ?
F19 P4 F22 81.3(5) . . ?
F19 P4 F23 88.5(5) . . ?
F19 P4 F24 86.7(5) . . ?
F20 P4 F22 96.5(5) . . ?
F21 P4 F20 93.7(5) . . ?
F21 P4 F22 89.5(5) . . ?
F23 P4 F20 100.2(6) . . ?
F23 P4 F21 166.1(7) . . ?
F23 P4 F22 89.1(5) . . ?
F24 P4 F20 95.5(5) . . ?
F24 P4 F21 88.9(5) . . ?
F24 P4 F22 167.9(7) . . ?
F24 P4 F23 89.6(5) . . ?
F20 P4A F19 167.5(5) . . ?
F21A P4A F19 105.9(6) . . ?
F21A P4A F20 85.0(5) . . ?
F22A P4A F19 96.9(6) . . ?
F22A P4A F20 77.1(5) . . ?
F22A P4A F21A 87.7(5) . . ?
F23A P4A F19 89.7(6) . . ?
F23A P4A F20 79.3(6) . . ?
F23A P4A F21A 164.3(7) . . ?
F23A P4A F22A 89.0(6) . . ?
F23A P4A F24A 90.1(6) . . ?
F24A P4A F19 99.5(8) . . ?
F24A P4A F20 86.6(7) . . ?
F24A P4A F21A 88.7(6) . . ?
F24A P4A F22A 163.6(8) . . ?
O1 C65 C66 123.3(11) . . ?
O1 C65 C67 124.2(11) . . ?
C67 C65 C66 112.2(10) . . ?
C65 C66 H66A 109.5 . . ?
C65 C66 H66B 109.5 . . ?
C65 C66 H66C 109.5 . . ?
H66A C66 H66B 109.5 . . ?
H66A C66 H66C 109.5 . . ?
H66B C66 H66C 109.5 . . ?
C65 C67 H67A 109.5 . . ?
C65 C67 H67B 109.5 . . ?
C65 C67 H67C 109.5 . . ?
H67A C67 H67B 109.5 . . ?
H67A C67 H67C 109.5 . . ?
H67B C67 H67C 109.5 . . ?
O2 C68 C69 120.0(10) . . ?
O2 C68 C70 123.1(10) . . ?
C70 C68 C69 116.8(11) . . ?
C68 C69 H69A 109.5 . . ?
C68 C69 H69B 109.5 . . ?
C68 C69 H69C 109.5 . . ?
H69A C69 H69B 109.5 . . ?
H69A C69 H69C 109.5 . . ?
H69B C69 H69C 109.5 . . ?
C68 C70 H70A 109.5 . . ?
C68 C70 H70B 109.5 . . ?
C68 C70 H70C 109.5 . . ?
H70A C70 H70B 109.5 . . ?
H70A C70 H70C 109.5 . . ?
H70B C70 H70C 109.5 . . ?

loop_
_geom_bond_atom_site_label_1
_geom_bond_atom_site_label_2
_geom_bond_distance
_geom_bond_site_symmetry_2
_geom_bond_publ_flag
N1 C9 1.352(9) . ?
N1 C10 1.336(9) . ?
N1 C12 1.502(8) . ?
N2 C21 1.341(8) . ?
N2 C22 1.355(8) . ?
N2 C24 1.478(8) . ?
N3 C40 1.310(9) . ?
N3 C42 1.364(8) . ?
N3 C44 1.492(8) . ?
N4 C41 1.513(9) 2_566 ?
N4 C45 1.342(10) . ?
N4 C47 1.329(9) . ?
C1 C2 1.394(9) . ?
C1 C6 1.402(8) . ?
C1 C7 1.486(8) . ?
C2 H2 0.9300 . ?
C2 C3 1.381(9) . ?
C3 C4 1.399(8) . ?
C3 C19 1.482(9) . ?
C4 H4 0.9300 . ?
C4 C5 1.389(9) . ?
C5 C6 1.390(9) . ?
C5 C33 1.509(8) . ?
C6 H6 0.9300 . ?
C7 C8 1.399(9) . ?
C7 C11 1.387(9) . ?
C8 H8 0.9300 . ?
C8 C9 1.392(9) . ?
C9 H9 0.9300 . ?
C10 H10 0.9300 . ?
C10 C11 1.383(9) . ?
C11 H11 0.9300 . ?
C12 H12A 0.9700 . ?
C12 H12B 0.9700 . ?
C12 C13 1.523(8) . ?
C13 C14 1.379(10) . ?
C13 C18 1.353(10) . ?
C14 H14 0.9300 . ?
C14 C15 1.396(9) . ?
C15 H15 0.9300 . ?
C15 C16 1.364(10) . ?
C16 C17 1.392(10) . ?
C16 C44 1.532(8) 2_566 ?
C17 H17 0.9300 . ?
C17 C18 1.406(9) . ?
C18 H18 0.9300 . ?
C19 C20 1.380(9) . ?
C19 C23 1.410(9) . ?
C20 H20 0.9300 . ?
C20 C21 1.369(10) . ?
C21 H21 0.9300 . ?
C22 H22 0.9300 . ?
C22 C23 1.375(9) . ?
C23 H23 0.9300 . ?
C24 H24A 0.9700 . ?
C24 H24B 0.9700 . ?
C24 C25 1.496(8) . ?
C25 C26 1.369(8) . ?
C25 C37 1.389(8) . ?
C26 H26 0.9300 . ?
C26 C27 1.405(9) . ?
C27 H27 0.9300 . ?
C27 C28 1.376(9) . ?
C28 C29 1.367(9) . ?
C28 C41 1.530(8) . ?
C29 H29 0.9300 . ?
C29 C37 1.406(9) . ?
C30 C32 1.366(9) . ?
C30 C34 1.492(9) . ?
C30 C38 1.392(8) . ?
C31 C32 1.390(9) . ?
C31 C35 1.484(9) . ?
C31 C39 1.401(8) . ?
C32 H32 0.9300 . ?
C33 C38 1.395(9) . ?
C33 C39 1.400(9) . ?
C34 C36 1.372(9) . ?
C34 C43 1.404(9) . ?
C35 C46 1.398(9) . ?
C35 C48 1.380(10) . ?
C36 H36 0.9300 . ?
C36 C42 1.382(9) . ?
C37 H37 0.9300 . ?
C38 H38 0.9300 . ?
C39 H39 0.9300 . ?
C40 H40 0.9300 . ?
C40 C43 1.383(10) . ?
C41 H41A 0.9700 . ?
C41 H41B 0.9700 . ?
C42 H42 0.9300 . ?
C43 H43 0.9300 . ?
C44 H44A 0.9700 . ?
C44 H44B 0.9700 . ?
C45 H45 0.9300 . ?
C45 C46 1.362(11) . ?
C46 H46 0.9300 . ?
C47 H47 0.9300 . ?
C47 C48 1.364(11) . ?
C48 H48 0.9300 . ?
Zn1 N5 2.076(6) 2_566 ?
Zn1 N5 2.076(6) . ?
Zn1 N6 2.049(7) . ?
Zn1 N6 2.049(7) 2_566 ?
N5 C49 1.347(10) . ?
N5 C52 1.326(11) . ?
N6 C54 1.384(11) . ?
N6 C57 1.385(9) . ?
C49 C50 1.452(12) . ?
C49 C58 1.390(12) 2_566 ?
C50 H50 0.9300 . ?
C50 C51 1.352(13) . ?
C51 H51 0.9300 . ?
C51 C52 1.483(11) . ?
C52 C53 1.392(11) . ?
C53 C54 1.399(10) . ?
C53 C59 1.494(13) . ?
C54 C55 1.451(11) . ?
C55 H55 0.9300 . ?
C55 C56 1.346(12) . ?
C56 H56 0.9300 . ?
C56 C57 1.434(12) . ?
C57 C58 1.376(12) . ?
C58 H58 0.9300 . ?
C59 C60 1.415(11) . ?
C59 C64 1.408(13) . ?
C60 H60 0.9300 . ?
C60 C61 1.352(14) . ?
C61 H61 0.9300 . ?
C61 C62 1.393(16) . ?
C62 H62 0.9300 . ?
C62 C63 1.400(17) . ?
C63 H63 0.9300 . ?
C63 C64 1.370(15) . ?
C64 H64 0.9300 . ?
P1 F1 1.602(4) . ?
P1 F2 1.595(4) . ?
P1 F3 1.596(5) . ?
P1 F4 1.570(5) . ?
P1 F5 1.594(6) . ?
P1 F6 1.617(5) . ?
P2 F7 1.594(4) . ?
P2 F8 1.612(4) . ?
P2 F9 1.610(5) . ?
P2 F10 1.575(5) . ?
P2 F11 1.588(5) . ?
P2 F12 1.608(4) . ?
P3 F13 1.598(7) . ?
P3 F14 1.559(6) . ?
P3 F15 1.575(6) . ?
P3 F16 1.570(8) . ?
P3 F17 1.588(7) . ?
P3 F18 1.562(10) . ?
P4 F19 1.590(6) . ?
P4 F20 1.603(6) . ?
P4 F21 1.602(7) . ?
P4 F22 1.609(7) . ?
P4 F23 1.601(7) . ?
P4 F24 1.600(7) . ?
P4A F19 1.602(6) . ?
P4A F20 1.601(6) . ?
P4A F21A 1.594(7) . ?
P4A F22A 1.586(8) . ?
P4A F23A 1.574(7) . ?
P4A F24A 1.580(8) . ?
O1 C65 1.216(12) . ?
C65 C66 1.558(16) . ?
C65 C67 1.460(17) . ?
C66 H66A 0.9600 . ?
C66 H66B 0.9600 . ?
C66 H66C 0.9600 . ?
C67 H67A 0.9600 . ?
C67 H67B 0.9600 . ?
C67 H67C 0.9600 . ?
O2 C68 1.199(9) . ?
C68 C69 1.483(14) . ?
C68 C70 1.465(17) . ?
C69 H69A 0.9600 . ?
C69 H69B 0.9600 . ?
C69 H69C 0.9600 . ?
C70 H70A 0.9600 . ?
C70 H70B 0.9600 . ?
C70 H70C 0.9600 . ?

loop_
_geom_torsion_atom_site_label_1
_geom_torsion_atom_site_label_2
_geom_torsion_atom_site_label_3
_geom_torsion_atom_site_label_4
_geom_torsion
_geom_torsion_site_symmetry_1
_geom_torsion_site_symmetry_2
_geom_torsion_site_symmetry_3
_geom_torsion_site_symmetry_4
_geom_torsion_publ_flag
N1 C10 C11 C7 -0.3(8) . . . . ?
N1 C12 C13 C14 96.5(7) . . . . ?
N1 C12 C13 C18 -82.4(7) . . . . ?
N2 C22 C23 C19 1.2(8) . . . . ?
N2 C24 C25 C26 88.6(6) . . . . ?
N2 C24 C25 C37 -85.3(6) . . . . ?
N3 C40 C43 C34 1.6(9) . . . . ?
N4 C45 C46 C35 2.0(12) . . . . ?
N4 C47 C48 C35 -1.0(11) . . . . ?
C1 C2 C3 C4 -0.2(8) . . . . ?
C1 C2 C3 C19 173.2(5) . . . . ?
C1 C7 C8 C9 -176.2(5) . . . . ?
C1 C7 C11 C10 176.5(5) . . . . ?
C2 C1 C6 C5 -1.9(8) . . . . ?
C2 C1 C7 C8 -157.5(5) . . . . ?
C2 C1 C7 C11 24.6(8) . . . . ?
C2 C3 C4 C5 0.3(8) . . . . ?
C2 C3 C19 C20 -15.9(8) . . . . ?
C2 C3 C19 C23 168.7(5) . . . . ?
C3 C4 C5 C6 -1.1(8) . . . . ?
C3 C4 C5 C33 179.0(5) . . . . ?
C3 C19 C20 C21 -168.9(5) . . . . ?
C3 C19 C23 C22 168.9(5) . . . . ?
C4 C3 C19 C20 157.3(5) . . . . ?
C4 C3 C19 C23 -18.1(8) . . . . ?
C4 C5 C6 C1 1.9(8) . . . . ?
C4 C5 C33 C38 1.3(8) . . . . ?
C4 C5 C33 C39 -179.4(5) . . . . ?
C5 C33 C38 C30 179.5(5) . . . . ?
C5 C33 C39 C31 -179.3(5) . . . . ?
C6 C1 C2 C3 0.9(8) . . . . ?
C6 C1 C7 C8 27.9(7) . . . . ?
C6 C1 C7 C11 -150.0(5) . . . . ?
C6 C5 C33 C38 -178.6(5) . . . . ?
C6 C5 C33 C39 0.8(8) . . . . ?
C7 C1 C2 C3 -173.8(5) . . . . ?
C7 C1 C6 C5 172.8(5) . . . . ?
C7 C8 C9 N1 -0.4(8) . . . . ?
C8 C7 C11 C10 -1.4(8) . . . . ?
C9 N1 C10 C11 1.7(8) . . . . ?
C9 N1 C12 C13 -91.6(7) . . . . ?
C10 N1 C9 C8 -1.4(8) . . . . ?
C10 N1 C12 C13 82.5(7) . . . . ?
C11 C7 C8 C9 1.8(7) . . . . ?
C12 N1 C9 C8 172.5(5) . . . . ?
C12 N1 C10 C11 -172.1(5) . . . . ?
C12 C13 C14 C15 -176.3(5) . . . . ?
C12 C13 C18 C17 176.0(5) . . . . ?
C13 C14 C15 C16 -0.5(9) . . . . ?
C14 C13 C18 C17 -2.9(8) . . . . ?
C14 C15 C16 C17 -1.3(9) . . . . ?
C14 C15 C16 C44 174.5(5) . . . 2_566 ?
C15 C16 C17 C18 0.9(8) . . . . ?
C16 C17 C18 C13 1.1(8) . . . . ?
C18 C13 C14 C15 2.5(8) . . . . ?
C19 C3 C4 C5 -173.1(5) . . . . ?
C19 C20 C21 N2 -1.1(9) . . . . ?
C20 C19 C23 C22 -6.7(8) . . . . ?
C21 N2 C22 C23 4.4(8) . . . . ?
C21 N2 C24 C25 -73.3(6) . . . . ?
C22 N2 C21 C20 -4.5(8) . . . . ?
C22 N2 C24 C25 94.5(6) . . . . ?
C23 C19 C20 C21 6.7(8) . . . . ?
C24 N2 C21 C20 163.6(5) . . . . ?
C24 N2 C22 C23 -163.6(5) . . . . ?
C24 C25 C26 C27 -173.9(6) . . . . ?
C24 C25 C37 C29 175.0(5) . . . . ?
C25 C26 C27 C28 0.9(9) . . . . ?
C26 C25 C37 C29 1.1(9) . . . . ?
C26 C27 C28 C29 -3.0(10) . . . . ?
C26 C27 C28 C41 178.0(6) . . . . ?
C27 C28 C29 C37 4.1(10) . . . . ?
C27 C28 C41 N4 -98.7(7) . . . 2_566 ?
C28 C29 C37 C25 -3.1(9) . . . . ?
C29 C28 C41 N4 82.3(7) . . . 2_566 ?
C30 C34 C36 C42 -174.3(5) . . . . ?
C30 C34 C43 C40 173.6(5) . . . . ?
C31 C35 C46 C45 178.1(7) . . . . ?
C31 C35 C48 C47 -178.5(7) . . . . ?
C32 C30 C34 C36 149.3(6) . . . . ?
C32 C30 C34 C43 -28.6(8) . . . . ?
C32 C30 C38 C33 -0.4(8) . . . . ?
C32 C31 C35 C46 -12.2(9) . . . . ?
C32 C31 C35 C48 169.0(6) . . . . ?
C32 C31 C39 C33 0.0(8) . . . . ?
C33 C5 C6 C1 -178.2(5) . . . . ?
C34 C30 C32 C31 -177.5(5) . . . . ?
C34 C30 C38 C33 177.6(5) . . . . ?
C34 C36 C42 N3 -0.2(8) . . . . ?
C35 C31 C32 C30 -177.8(5) . . . . ?
C35 C31 C39 C33 177.6(5) . . . . ?
C36 C34 C43 C40 -4.4(8) . . . . ?
C37 C25 C26 C27 0.0(9) . . . . ?
C38 C30 C32 C31 0.4(9) . . . . ?
C38 C30 C34 C36 -28.6(8) . . . . ?
C38 C30 C34 C43 153.5(5) . . . . ?
C38 C33 C39 C31 0.0(8) . . . . ?
C39 C31 C32 C30 -0.2(8) . . . . ?
C39 C31 C35 C46 170.2(6) . . . . ?
C39 C31 C35 C48 -8.6(9) . . . . ?
C39 C33 C38 C30 0.1(8) . . . . ?
C40 N3 C42 C36 -2.8(8) . . . . ?
C40 N3 C44 C16 91.0(6) . . . 2_566 ?
C41 N4 C45 C46 177.6(7) 2_566 . . . ?
C41 N4 C47 C48 -178.0(6) 2_566 . . . ?
C41 C28 C29 C37 -176.9(6) . . . . ?
C42 N3 C40 C43 2.0(8) . . . . ?
C42 N3 C44 C16 -83.5(6) . . . 2_566 ?
C43 C34 C36 C42 3.7(8) . . . . ?
C44 N3 C40 C43 -172.2(5) . . . . ?
C44 N3 C42 C36 171.6(5) . . . . ?
C44 C16 C17 C18 -174.8(5) 2_566 . . . ?
C45 N4 C47 C48 -0.3(11) . . . . ?
C46 C35 C48 C47 2.6(10) . . . . ?
C47 N4 C45 C46 -0.2(11) . . . . ?
C48 C35 C46 C45 -3.0(10) . . . . ?
Zn1 N5 C49 C50 -179.6(4) . . . . ?
Zn1 N5 C49 C58 -0.6(9) . . . 2_566 ?
Zn1 N5 C52 C51 179.8(4) . . . . ?
Zn1 N5 C52 C53 3.8(9) . . . . ?
Zn1 N6 C54 C53 2.1(9) . . . . ?
Zn1 N6 C54 C55 179.2(4) . . . . ?
Zn1 N6 C57 C56 -177.9(4) . . . . ?
Zn1 N6 C57 C58 1.6(9) . . . . ?
N5 C49 C50 C51 -0.9(7) . . . . ?
N5 C52 C53 C54 -1.1(11) . . . . ?
N5 C52 C53 C59 179.8(6) . . . . ?
N6 C54 C55 C56 -2.7(7) . . . . ?
N6 C57 C58 C49 2.2(11) . . . 2_566 ?
C49 N5 C52 C51 -1.0(7) . . . . ?
C49 N5 C52 C53 -176.9(6) . . . . ?
C49 C50 C51 C52 0.3(7) . . . . ?
C50 C51 C52 N5 0.4(7) . . . . ?
C50 C51 C52 C53 176.6(6) . . . . ?
C51 C52 C53 C54 -176.6(6) . . . . ?
C51 C52 C53 C59 4.4(9) . . . . ?
C52 N5 C49 C50 1.1(7) . . . . ?
C52 N5 C49 C58 -179.9(6) . . . 2_566 ?
C52 C53 C54 N6 -2.1(10) . . . . ?
C52 C53 C54 C55 -178.6(6) . . . . ?
C52 C53 C59 C60 68.1(9) . . . . ?
C52 C53 C59 C64 -113.1(8) . . . . ?
C53 C54 C55 C56 174.3(6) . . . . ?
C53 C59 C60 C61 179.2(7) . . . . ?
C53 C59 C64 C63 -179.5(8) . . . . ?
C54 N6 C57 C56 -0.4(7) . . . . ?
C54 N6 C57 C58 179.1(6) . . . . ?
C54 C53 C59 C60 -111.0(7) . . . . ?
C54 C53 C59 C64 67.7(9) . . . . ?
C54 C55 C56 C57 2.4(7) . . . . ?
C55 C56 C57 N6 -1.3(7) . . . . ?
C55 C56 C57 C58 179.2(6) . . . . ?
C56 C57 C58 C49 -178.4(6) . . . 2_566 ?
C57 N6 C54 C53 -175.3(6) . . . . ?
C57 N6 C54 C55 1.9(7) . . . . ?
C58 C49 C50 C51 -179.8(6) 2_566 . . . ?
C59 C53 C54 N6 177.0(6) . . . . ?
C59 C53 C54 C55 0.4(10) . . . . ?
C59 C60 C61 C62 -0.4(12) . . . . ?
C60 C59 C64 C63 -0.7(12) . . . . ?
C60 C61 C62 C63 0.8(14) . . . . ?
C61 C62 C63 C64 -1.2(15) . . . . ?
C62 C63 C64 C59 1.1(14) . . . . ?
C64 C59 C60 C61 0.3(11) . . . . ?

loop_
_smtbx_masks_void_nr
_smtbx_masks_void_average_x
_smtbx_masks_void_average_y
_smtbx_masks_void_average_z
_smtbx_masks_void_volume
_smtbx_masks_void_count_electrons
_smtbx_masks_void_content
1 -0.832 0.000 0.000 1032.2 279.1 ?
